data_7123967
loop_
_publ_author_name
'Umetani, Masataka'
'Kim, Jinseok'
'Tanaka, Takayuki'
'Kim, Dongho'
'Osuka, Atsuhiro'

_publ_section_title
;
 5,20-Diheterohexaphyrins: metal-template-free synthesis and aromaticity
 switching
;
_journal_name_full 'Chemical Communications'
_journal_paper_doi 10.1039/C9CC05580K
_journal_year 2019
_chemical_formula_moiety 'C32 H29 N4, 2(0.5(C H2 Cl2))'
_chemical_formula_sum 'C33 H31 Cl2 N4'
_chemical_formula_weight 554.52
_chemical_name_systematic 5,20-diaza[26]hexaphyrin
_space_group_crystal_system monoclinic
_space_group_IT_number 13
_space_group_name_Hall '-P 2yc'
_space_group_name_H-M_alt 'P 1 2/c 1'
_symmetry_space_group_name_Hall '-P 2yc'
_symmetry_space_group_name_H-M 'P 1 2/c 1'
_atom_sites_solution_hydrogens geom
_audit_creation_method SHELXL-2014/7
_audit_update_record
;
2019-06-15 deposited with the CCDC.    2019-08-07 downloaded from the CCDC.
;
_cell_angle_alpha 90
_cell_angle_beta 108.153(3)
_cell_angle_gamma 90
_cell_formula_units_Z 4
_cell_length_a 13.2366(3)
_cell_length_b 13.5740(3)
_cell_length_c 16.9125(5)
_cell_measurement_reflns_used 8627
_cell_measurement_temperature 93(2)
_cell_measurement_theta_max 74.2710
_cell_measurement_theta_min 2.7770
_cell_volume 2887.49(13)
_computing_structure_refinement 'SHELXL-2014/7 (Sheldrick, 2014)'
_diffrn_ambient_temperature 93(2)
_diffrn_detector_area_resol_mean 5.8140
_diffrn_measured_fraction_theta_full 0.989
_diffrn_measured_fraction_theta_max 0.959
_diffrn_measurement_device_type 'dtrek-CrysAlisPro-abstract goniometer imported rigaku-d*trek images'
_diffrn_measurement_method \w
_diffrn_radiation_type CuK\a
_diffrn_radiation_wavelength 1.54184
_diffrn_reflns_av_R_equivalents 0.0332
_diffrn_reflns_av_unetI/netI 0.0372
_diffrn_reflns_Laue_measured_fraction_full 0.989
_diffrn_reflns_Laue_measured_fraction_max 0.959
_diffrn_reflns_limit_h_max 15
_diffrn_reflns_limit_h_min -16
_diffrn_reflns_limit_k_max 16
_diffrn_reflns_limit_k_min -15
_diffrn_reflns_limit_l_max 20
_diffrn_reflns_limit_l_min -18
_diffrn_reflns_number 20020
_diffrn_reflns_point_group_measured_fraction_full 0.989
_diffrn_reflns_point_group_measured_fraction_max 0.959
_diffrn_reflns_theta_full 67.684
_diffrn_reflns_theta_max 74.506
_diffrn_reflns_theta_min 3.256
_exptl_absorpt_coefficient_mu 2.238
_exptl_absorpt_correction_T_max 1.00000
_exptl_absorpt_correction_T_min 0.78872
_exptl_absorpt_correction_type multi-scan
_exptl_absorpt_process_details 'REQAB (Rigaku, 1998)'
_exptl_crystal_colour Purple
_exptl_crystal_density_diffrn 1.276
_exptl_crystal_description Prism
_exptl_crystal_F_000 1164
_exptl_crystal_recrystallization_method 'Vapour deposition'
_exptl_crystal_size_max 0.36
_exptl_crystal_size_mid 0.24
_exptl_crystal_size_min 0.04
_refine_diff_density_max 0.318
_refine_diff_density_min -0.628
_refine_diff_density_rms 0.056
_refine_ls_extinction_method none
_refine_ls_goodness_of_fit_ref 1.041
_refine_ls_hydrogen_treatment constr
_refine_ls_matrix_type full
_refine_ls_number_parameters 359
_refine_ls_number_reflns 5674
_refine_ls_number_restraints 0
_refine_ls_restrained_S_all 1.041
_refine_ls_R_factor_all 0.0603
_refine_ls_R_factor_gt 0.0521
_refine_ls_shift/su_max 0.000
_refine_ls_shift/su_mean 0.000
_refine_ls_structure_factor_coef Fsqd
_refine_ls_weighting_details 'w=1/[\s^2^(Fo^2^)+(0.1010P)^2^+0.8084P] where P=(Fo^2^+2Fc^2^)/3'
_refine_ls_weighting_scheme calc
_refine_ls_wR_factor_gt 0.1532
_refine_ls_wR_factor_ref 0.1609
_reflns_Friedel_coverage 0.000
_reflns_number_gt 4691
_reflns_number_total 5674
_reflns_threshold_expression 'I > 2\s(I)'
_cod_data_source_file c9cc05580k2.cif
_cod_data_source_block 180208umetani
_cod_database_code 7123967
_shelx_shelxl_version_number 2014/7
_shelx_space_group_comment
;
The symmetry employed for this shelxl refinement is uniquely defined
by the following loop, which should always be used as a source of
symmetry information in preference to the above space-group names.
They are only intended as comments.
;

loop_
_space_group_symop_operation_xyz
'x, y, z'
'-x, y, -z+1/2'
'-x, -y, -z'
'x, -y, z-1/2'

loop_
_atom_site_label
_atom_site_type_symbol
_atom_site_fract_x
_atom_site_fract_y
_atom_site_fract_z
_atom_site_U_iso_or_equiv
_atom_site_adp_type
_atom_site_occupancy
_atom_site_site_symmetry_order
_atom_site_calc_flag
_atom_site_refinement_flags_posn
_atom_site_refinement_flags_adp
_atom_site_refinement_flags_occupancy
Cl1 Cl 0.39699(5) 0.49351(5) 0.18521(5) 0.0676(2) Uani 1 1 d . . .
Cl2 Cl 0.60426(6) 1.01671(6) 0.23950(6) 0.0814(3) Uani 1 1 d . . .
C1 C 0.66497(13) 0.68344(13) 0.56579(11) 0.0326(4) Uani 1 1 d . . .
N1 N 0.48569(11) 0.74977(11) 0.50159(9) 0.0320(3) Uani 1 1 d . . .
H1 H 0.4893 0.7529 0.4506 0.038 Uiso 1 1 calc R U .
N2 N 0.63192(12) 0.72738(12) 0.42040(9) 0.0341(3) Uani 1 1 d . . .
N3 N 0.64675(13) 0.75581(13) 0.28982(10) 0.0391(4) Uani 1 1 d . . .
N4 N 0.64825(12) 0.77823(12) 0.15507(10) 0.0353(3) Uani 1 1 d . . .
C2 C 0.40037(14) 0.77869(13) 0.52509(11) 0.0326(4) Uani 1 1 d . . .
C3 C 0.56462(14) 0.71527(13) 0.56888(11) 0.0327(4) Uani 1 1 d . . .
C4 C 0.69633(14) 0.69327(14) 0.49498(11) 0.0339(4) Uani 1 1 d . . .
C5 C 0.69220(15) 0.73066(15) 0.36918(12) 0.0362(4) Uani 1 1 d . . .
C6 C 0.52728(14) 0.72233(15) 0.63905(12) 0.0372(4) Uani 1 1 d . . .
H2 H 0.5646 0.7023 0.6943 0.045 Uiso 1 1 calc R U .
C7 C 0.82145(15) 0.83234(16) 0.17856(12) 0.0402(4) Uani 1 1 d . . .
H3 H 0.8832 0.8570 0.1681 0.048 Uiso 1 1 calc R U .
C8 C 0.70048(15) 0.77843(15) 0.23709(12) 0.0363(4) Uani 1 1 d . . .
C9 C 0.42775(15) 0.76317(15) 0.61249(12) 0.0383(4) Uani 1 1 d . . .
H4 H 0.3846 0.7784 0.6464 0.046 Uiso 1 1 calc R U .
C10 C 0.80231(15) 0.67193(16) 0.48952(13) 0.0423(5) Uani 1 1 d . . .
H5 H 0.8609 0.6458 0.5324 0.051 Uiso 1 1 calc R U .
C11 C 0.88032(15) 0.54171(17) 0.77920(12) 0.0414(4) Uani 1 1 d . . .
C12 C 0.81034(15) 0.69195(15) 0.70344(12) 0.0410(4) Uani 1 1 d . . .
C13 C 0.80063(16) 0.69637(17) 0.41241(13) 0.0437(5) Uani 1 1 d . . .
H6 H 0.8581 0.6923 0.3901 0.052 Uiso 1 1 calc R U .
C14 C 0.81061(16) 0.81221(16) 0.25321(13) 0.0429(5) Uani 1 1 d . . .
H7 H 0.8635 0.8185 0.3059 0.051 Uiso 1 1 calc R U .
C15 C 0.71967(14) 0.80896(14) 0.11657(12) 0.0344(4) Uani 1 1 d . . .
C16 C 0.69680(14) 0.81241(14) 0.03027(11) 0.0332(4) Uani 1 1 d . . .
C17 C 0.73912(13) 0.63551(14) 0.64173(11) 0.0340(4) Uani 1 1 d . . .
C18 C 0.73623(14) 0.53300(15) 0.64840(12) 0.0372(4) Uani 1 1 d . . .
C19 C 0.80748(15) 0.48746(16) 0.71700(13) 0.0415(4) Uani 1 1 d . . .
H8 H 0.8065 0.4177 0.7216 0.050 Uiso 1 1 calc R U .
C20 C 0.88005(15) 0.64323(17) 0.77132(12) 0.0438(5) Uani 1 1 d . . .
H9 H 0.9289 0.6810 0.8135 0.053 Uiso 1 1 calc R U .
C21 C 0.65793(18) 0.47237(17) 0.58303(15) 0.0509(5) Uani 1 1 d . . .
H10 H 0.6674 0.4026 0.5983 0.076 Uiso 1 1 calc R U .
H11 H 0.6699 0.4823 0.5293 0.076 Uiso 1 1 calc R U .
H12 H 0.5854 0.4927 0.5789 0.076 Uiso 1 1 calc R U .
C22 C 0.95851(17) 0.49146(19) 0.85228(14) 0.0522(6) Uani 1 1 d . . .
H13 H 1.0270 0.5257 0.8665 0.078 Uiso 1 1 calc R U .
H14 H 0.9678 0.4229 0.8378 0.078 Uiso 1 1 calc R U .
H15 H 0.9316 0.4931 0.9001 0.078 Uiso 1 1 calc R U .
C23 C 0.8134(2) 0.80275(18) 0.69759(16) 0.0598(6) Uani 1 1 d . . .
H16 H 0.8256 0.8215 0.6454 0.090 Uiso 1 1 calc R U .
H17 H 0.8710 0.8286 0.7446 0.090 Uiso 1 1 calc R U .
H18 H 0.7454 0.8301 0.6990 0.090 Uiso 1 1 calc R U .
C24 C 0.77524(13) 0.85572(14) -0.00748(11) 0.0340(4) Uani 1 1 d . . .
C25 C 0.85574(15) 0.79794(15) -0.02165(12) 0.0382(4) Uani 1 1 d . . .
C26 C 0.92405(15) 0.84272(16) -0.05961(12) 0.0401(4) Uani 1 1 d . . .
H19 H 0.9799 0.8049 -0.0686 0.048 Uiso 1 1 calc R U .
C27 C 0.91269(15) 0.94039(16) -0.08450(12) 0.0397(4) Uani 1 1 d . . .
C28 C 0.83239(16) 0.99561(16) -0.06943(13) 0.0408(4) Uani 1 1 d . . .
H20 H 0.8242 1.0627 -0.0861 0.049 Uiso 1 1 calc R U .
C29 C 0.76369(15) 0.95517(15) -0.03058(12) 0.0383(4) Uani 1 1 d . . .
C30 C 0.86699(18) 0.69039(17) 0.00072(16) 0.0510(5) Uani 1 1 d . . .
H21 H 0.8087 0.6534 -0.0379 0.076 Uiso 1 1 calc R U .
H22 H 0.8646 0.6817 0.0576 0.076 Uiso 1 1 calc R U .
H23 H 0.9351 0.6660 -0.0029 0.076 Uiso 1 1 calc R U .
C31 C 0.98480(17) 0.98648(17) -0.12813(14) 0.0464(5) Uani 1 1 d . . .
H24 H 1.0467 0.9440 -0.1215 0.070 Uiso 1 1 calc R U .
H25 H 1.0085 1.0512 -0.1037 0.070 Uiso 1 1 calc R U .
H26 H 0.9459 0.9941 -0.1874 0.070 Uiso 1 1 calc R U .
C32 C 0.67786(19) 1.01764(17) -0.01435(17) 0.0533(6) Uani 1 1 d . . .
H27 H 0.6868 1.0863 -0.0287 0.080 Uiso 1 1 calc R U .
H28 H 0.6830 1.0133 0.0446 0.080 Uiso 1 1 calc R U .
H29 H 0.6080 0.9938 -0.0485 0.080 Uiso 1 1 calc R U .
C33 C 0.5000 0.5659(3) 0.2500 0.0804(12) Uani 1 2 d S T P
H30 H 0.4707 0.6088 0.2849 0.097 Uiso 0.5 1 calc R U P
H31 H 0.5293 0.6088 0.2151 0.097 Uiso 0.5 1 calc R U P
C34 C 0.5000 0.9435(4) 0.2500 0.0860(13) Uani 1 2 d S T P
H32 H 0.4732 0.9007 0.2005 0.103 Uiso 0.5 1 calc R U P
H33 H 0.5268 0.9007 0.2995 0.103 Uiso 0.5 1 calc R U P

loop_
_atom_site_aniso_label
_atom_site_aniso_U_11
_atom_site_aniso_U_22
_atom_site_aniso_U_33
_atom_site_aniso_U_23
_atom_site_aniso_U_13
_atom_site_aniso_U_12
Cl1 0.0589(4) 0.0559(4) 0.0861(5) -0.0004(3) 0.0197(3) 0.0020(3)
Cl2 0.0611(4) 0.0621(4) 0.1175(7) -0.0017(4) 0.0228(4) -0.0022(3)
C1 0.0306(8) 0.0360(9) 0.0298(9) 0.0005(7) 0.0075(7) -0.0002(7)
N1 0.0289(7) 0.0398(8) 0.0277(8) 0.0004(6) 0.0097(6) 0.0023(6)
N2 0.0328(7) 0.0416(8) 0.0287(8) 0.0004(6) 0.0107(6) -0.0003(6)
N3 0.0421(8) 0.0452(9) 0.0327(8) -0.0005(7) 0.0155(7) -0.0036(7)
N4 0.0353(8) 0.0414(9) 0.0308(8) -0.0001(6) 0.0129(6) -0.0043(6)
C2 0.0322(8) 0.0360(9) 0.0313(9) -0.0022(7) 0.0125(7) 0.0006(7)
C3 0.0322(8) 0.0362(9) 0.0285(9) -0.0001(7) 0.0079(7) -0.0005(7)
C4 0.0296(8) 0.0389(10) 0.0322(9) 0.0013(7) 0.0083(7) 0.0016(7)
C5 0.0358(9) 0.0426(10) 0.0313(10) -0.0003(7) 0.0121(7) -0.0016(7)
C6 0.0360(9) 0.0472(11) 0.0285(9) 0.0016(7) 0.0100(7) 0.0023(8)
C7 0.0369(9) 0.0506(11) 0.0343(10) -0.0012(8) 0.0129(8) -0.0110(8)
C8 0.0378(9) 0.0422(10) 0.0311(10) -0.0024(7) 0.0138(7) -0.0046(7)
C9 0.0375(9) 0.0464(11) 0.0340(10) -0.0010(8) 0.0155(8) 0.0029(8)
C10 0.0318(9) 0.0552(12) 0.0406(11) 0.0071(9) 0.0122(8) 0.0057(8)
C11 0.0325(9) 0.0551(12) 0.0355(10) 0.0066(8) 0.0088(8) 0.0019(8)
C12 0.0374(10) 0.0460(11) 0.0360(10) 0.0022(8) 0.0064(8) -0.0043(8)
C13 0.0361(10) 0.0564(13) 0.0428(11) 0.0049(9) 0.0183(8) 0.0054(8)
C14 0.0385(10) 0.0556(12) 0.0333(10) -0.0033(8) 0.0095(8) -0.0116(9)
C15 0.0334(9) 0.0383(10) 0.0344(10) -0.0020(7) 0.0144(7) -0.0050(7)
C16 0.0335(9) 0.0361(9) 0.0321(9) 0.0005(7) 0.0133(7) -0.0026(7)
C17 0.0297(8) 0.0430(10) 0.0295(9) 0.0023(7) 0.0092(7) 0.0013(7)
C18 0.0324(9) 0.0429(10) 0.0354(10) 0.0015(8) 0.0095(7) 0.0023(7)
C19 0.0370(10) 0.0436(11) 0.0419(11) 0.0072(8) 0.0094(8) 0.0035(8)
C20 0.0358(9) 0.0562(13) 0.0331(10) 0.0016(9) 0.0016(8) -0.0074(9)
C21 0.0522(12) 0.0413(11) 0.0485(12) 0.0000(9) 0.0000(10) -0.0009(9)
C22 0.0404(11) 0.0666(15) 0.0426(12) 0.0140(10) 0.0029(9) 0.0019(10)
C23 0.0658(15) 0.0472(13) 0.0500(14) 0.0012(10) -0.0058(11) -0.0111(11)
C24 0.0304(8) 0.0440(10) 0.0286(9) -0.0010(7) 0.0106(7) -0.0048(7)
C25 0.0345(9) 0.0461(11) 0.0350(10) 0.0019(8) 0.0123(7) -0.0015(8)
C26 0.0350(9) 0.0524(12) 0.0360(10) 0.0003(8) 0.0154(8) 0.0004(8)
C27 0.0357(9) 0.0519(12) 0.0331(10) -0.0003(8) 0.0128(7) -0.0083(8)
C28 0.0419(10) 0.0431(11) 0.0397(11) 0.0030(8) 0.0161(8) -0.0051(8)
C29 0.0376(9) 0.0417(10) 0.0384(10) 0.0012(8) 0.0160(8) -0.0034(8)
C30 0.0479(11) 0.0514(13) 0.0616(14) 0.0102(10) 0.0287(10) 0.0084(9)
C31 0.0442(11) 0.0584(13) 0.0421(12) 0.0026(9) 0.0215(9) -0.0081(9)
C32 0.0554(13) 0.0418(12) 0.0736(16) 0.0063(10) 0.0359(12) 0.0021(10)
C33 0.079(3) 0.055(2) 0.102(3) 0.000 0.020(2) 0.000
C34 0.066(2) 0.071(3) 0.111(4) 0.000 0.014(2) 0.000

loop_
_atom_type_symbol
_atom_type_description
_atom_type_scat_dispersion_real
_atom_type_scat_dispersion_imag
_atom_type_scat_source
C C 0.0181 0.0091 'International Tables Vol C Tables 4.2.6.8 and 6.1.1.4'
H H 0.0000 0.0000 'International Tables Vol C Tables 4.2.6.8 and 6.1.1.4'
N N 0.0311 0.0180 'International Tables Vol C Tables 4.2.6.8 and 6.1.1.4'
Cl Cl 0.3639 0.7018 'International Tables Vol C Tables 4.2.6.8 and 6.1.1.4'

loop_
_geom_angle_atom_site_label_1
_geom_angle_atom_site_label_2
_geom_angle_atom_site_label_3
_geom_angle
_geom_angle_site_symmetry_1
_geom_angle_site_symmetry_3
C4 C1 C3 122.60(16) . .
C4 C1 C17 119.19(15) . .
C3 C1 C17 118.20(15) . .
C3 N1 C2 110.07(15) . .
C3 N1 H1 125.0 . .
C2 N1 H1 125.0 . .
C5 N2 C4 106.29(15) . .
C5 N3 C8 124.26(17) . .
C8 N4 C15 106.31(15) . .
N1 C2 C16 124.44(16) . 2_655
N1 C2 C9 107.06(15) . .
C16 C2 C9 128.43(16) 2_655 .
N1 C3 C1 123.91(16) . .
N1 C3 C6 107.30(15) . .
C1 C3 C6 128.74(17) . .
N2 C4 C1 124.08(16) . .
N2 C4 C10 110.12(16) . .
C1 C4 C10 125.78(17) . .
N3 C5 N2 118.91(17) . .
N3 C5 C13 130.30(17) . .
N2 C5 C13 110.59(16) . .
C9 C6 C3 107.58(17) . .
C9 C6 H2 126.2 . .
C3 C6 H2 126.2 . .
C14 C7 C15 106.60(17) . .
C14 C7 H3 126.7 . .
C15 C7 H3 126.7 . .
N3 C8 N4 118.57(17) . .
N3 C8 C14 130.56(18) . .
N4 C8 C14 110.71(16) . .
C6 C9 C2 107.95(16) . .
C6 C9 H4 126.0 . .
C2 C9 H4 126.0 . .
C13 C10 C4 106.68(17) . .
C13 C10 H5 126.7 . .
C4 C10 H5 126.7 . .
C20 C11 C19 118.19(18) . .
C20 C11 C22 120.69(19) . .
C19 C11 C22 121.1(2) . .
C20 C12 C17 118.30(19) . .
C20 C12 C23 120.15(19) . .
C17 C12 C23 121.55(18) . .
C10 C13 C5 106.29(17) . .
C10 C13 H6 126.9 . .
C5 C13 H6 126.9 . .
C7 C14 C8 106.23(17) . .
C7 C14 H7 126.9 . .
C8 C14 H7 126.9 . .
N4 C15 C16 123.40(17) . .
N4 C15 C7 110.11(16) . .
C16 C15 C7 126.44(16) . .
C15 C16 C2 122.60(16) . 2_655
C15 C16 C24 120.36(16) . .
C2 C16 C24 117.02(15) 2_655 .
C12 C17 C18 120.99(17) . .
C12 C17 C1 120.72(17) . .
C18 C17 C1 118.28(16) . .
C19 C18 C17 118.76(18) . .
C19 C18 C21 120.19(19) . .
C17 C18 C21 121.05(17) . .
C18 C19 C11 121.59(19) . .
C18 C19 H8 119.2 . .
C11 C19 H8 119.2 . .
C11 C20 C12 122.16(19) . .
C11 C20 H9 118.9 . .
C12 C20 H9 118.9 . .
C18 C21 H10 109.5 . .
C18 C21 H11 109.5 . .
H10 C21 H11 109.5 . .
C18 C21 H12 109.5 . .
H10 C21 H12 109.5 . .
H11 C21 H12 109.5 . .
C11 C22 H13 109.5 . .
C11 C22 H14 109.5 . .
H13 C22 H14 109.5 . .
C11 C22 H15 109.5 . .
H13 C22 H15 109.5 . .
H14 C22 H15 109.5 . .
C12 C23 H16 109.5 . .
C12 C23 H17 109.5 . .
H16 C23 H17 109.5 . .
C12 C23 H18 109.5 . .
H16 C23 H18 109.5 . .
H17 C23 H18 109.5 . .
C25 C24 C29 120.94(17) . .
C25 C24 C16 121.17(17) . .
C29 C24 C16 117.86(16) . .
C24 C25 C26 117.97(18) . .
C24 C25 C30 121.39(17) . .
C26 C25 C30 120.61(18) . .
C27 C26 C25 122.04(19) . .
C27 C26 H19 119.0 . .
C25 C26 H19 119.0 . .
C26 C27 C28 118.57(17) . .
C26 C27 C31 121.28(19) . .
C28 C27 C31 120.15(19) . .
C29 C28 C27 121.66(19) . .
C29 C28 H20 119.2 . .
C27 C28 H20 119.2 . .
C28 C29 C24 118.81(18) . .
C28 C29 C32 120.29(19) . .
C24 C29 C32 120.90(17) . .
C25 C30 H21 109.5 . .
C25 C30 H22 109.5 . .
H21 C30 H22 109.5 . .
C25 C30 H23 109.5 . .
H21 C30 H23 109.5 . .
H22 C30 H23 109.5 . .
C27 C31 H24 109.5 . .
C27 C31 H25 109.5 . .
H24 C31 H25 109.5 . .
C27 C31 H26 109.5 . .
H24 C31 H26 109.5 . .
H25 C31 H26 109.5 . .
C29 C32 H27 109.5 . .
C29 C32 H28 109.5 . .
H27 C32 H28 109.5 . .
C29 C32 H29 109.5 . .
H27 C32 H29 109.5 . .
H28 C32 H29 109.5 . .
Cl1 C33 Cl1 112.1(2) . 2_655
Cl1 C33 H30 109.2 . .
Cl1 C33 H30 109.2 2_655 .
Cl1 C33 H31 109.2 . .
Cl1 C33 H31 109.2 2_655 .
H30 C33 H31 107.9 . .
Cl2 C34 Cl2 111.0(3) 2_655 .
Cl2 C34 H32 109.4 2_655 .
Cl2 C34 H32 109.4 . .
Cl2 C34 H33 109.4 2_655 .
Cl2 C34 H33 109.4 . .
H32 C34 H33 108.0 . .

loop_
_geom_bond_atom_site_label_1
_geom_bond_atom_site_label_2
_geom_bond_distance
_geom_bond_site_symmetry_2
Cl1 C33 1.759(3) .
Cl2 C34 1.754(3) .
C1 C4 1.391(3) .
C1 C3 1.413(2) .
C1 C17 1.500(2) .
N1 C3 1.366(2) .
N1 C2 1.366(2) .
N1 H1 0.8800 .
N2 C5 1.349(2) .
N2 C4 1.365(2) .
N3 C5 1.333(3) .
N3 C8 1.338(2) .
N4 C8 1.343(2) .
N4 C15 1.369(2) .
C2 C16 1.411(2) 2_655
C2 C9 1.424(3) .
C3 C6 1.424(3) .
C4 C10 1.463(2) .
C5 C13 1.469(3) .
C6 C9 1.370(3) .
C6 H2 0.9500 .
C7 C14 1.342(3) .
C7 C15 1.461(3) .
C7 H3 0.9500 .
C8 C14 1.470(3) .
C9 H4 0.9500 .
C10 C13 1.339(3) .
C10 H5 0.9500 .
C11 C20 1.384(3) .
C11 C19 1.395(3) .
C11 C22 1.506(3) .
C12 C20 1.395(3) .
C12 C17 1.397(3) .
C12 C23 1.509(3) .
C13 H6 0.9500 .
C14 H7 0.9500 .
C15 C16 1.396(3) .
C16 C2 1.411(2) 2_655
C16 C24 1.498(2) .
C17 C18 1.397(3) .
C18 C19 1.391(3) .
C18 C21 1.503(3) .
C19 H8 0.9500 .
C20 H9 0.9500 .
C21 H10 0.9800 .
C21 H11 0.9800 .
C21 H12 0.9800 .
C22 H13 0.9800 .
C22 H14 0.9800 .
C22 H15 0.9800 .
C23 H16 0.9800 .
C23 H17 0.9800 .
C23 H18 0.9800 .
C24 C25 1.403(3) .
C24 C29 1.400(3) .
C25 C26 1.400(3) .
C25 C30 1.504(3) .
C26 C27 1.385(3) .
C26 H19 0.9500 .
C27 C28 1.388(3) .
C27 C31 1.512(3) .
C28 C29 1.390(3) .
C28 H20 0.9500 .
C29 C32 1.510(3) .
C30 H21 0.9800 .
C30 H22 0.9800 .
C30 H23 0.9800 .
C31 H24 0.9800 .
C31 H25 0.9800 .
C31 H26 0.9800 .
C32 H27 0.9800 .
C32 H28 0.9800 .
C32 H29 0.9800 .
C33 Cl1 1.759(3) 2_655
C33 H30 0.9900 .
C33 H31 0.9900 .
C34 Cl2 1.754(3) 2_655
C34 H32 0.9900 .
C34 H33 0.9900 .

loop_
_geom_hbond_atom_site_label_D
_geom_hbond_atom_site_label_H
_geom_hbond_atom_site_label_A
_geom_hbond_distance_DH
_geom_hbond_distance_HA
_geom_hbond_distance_DA
_geom_hbond_angle_DHA
_geom_hbond_site_symmetry_A
N1 H1 N2 0.88 2.13 2.717(2) 123.3 .
N1 H1 N4 0.88 2.14 2.718(2) 122.3 2_655
C33 H31 N3 0.99 2.60 3.172(4) 116.6 .
C33 H30 N3 0.99 2.60 3.172(4) 116.6 2_655
C34 H32 N3 0.99 2.56 3.147(4) 117.5 2_655
C34 H33 N3 0.99 2.56 3.147(4) 117.5 .

loop_
_geom_torsion_atom_site_label_1
_geom_torsion_atom_site_label_2
_geom_torsion_atom_site_label_3
_geom_torsion_atom_site_label_4
_geom_torsion
_geom_torsion_site_symmetry_1
_geom_torsion_site_symmetry_4
C3 N1 C2 C16 -176.08(17) . 2_655
C3 N1 C2 C9 1.1(2) . .
C2 N1 C3 C1 -177.36(17) . .
C2 N1 C3 C6 0.2(2) . .
C4 C1 C3 N1 6.4(3) . .
C17 C1 C3 N1 -172.44(17) . .
C4 C1 C3 C6 -170.64(19) . .
C17 C1 C3 C6 10.5(3) . .
C5 N2 C4 C1 177.01(18) . .
C5 N2 C4 C10 -1.3(2) . .
C3 C1 C4 N2 -5.0(3) . .
C17 C1 C4 N2 173.82(17) . .
C3 C1 C4 C10 173.11(19) . .
C17 C1 C4 C10 -8.1(3) . .
C8 N3 C5 N2 167.71(18) . .
C8 N3 C5 C13 -18.0(3) . .
C4 N2 C5 N3 175.82(17) . .
C4 N2 C5 C13 0.4(2) . .
N1 C3 C6 C9 -1.4(2) . .
C1 C3 C6 C9 175.96(19) . .
C5 N3 C8 N4 163.40(19) . .
C5 N3 C8 C14 -21.8(3) . .
C15 N4 C8 N3 176.67(18) . .
C15 N4 C8 C14 0.9(2) . .
C3 C6 C9 C2 2.1(2) . .
N1 C2 C9 C6 -2.0(2) . .
C16 C2 C9 C6 175.03(19) 2_655 .
N2 C4 C10 C13 1.8(2) . .
C1 C4 C10 C13 -176.5(2) . .
C4 C10 C13 C5 -1.4(2) . .
N3 C5 C13 C10 -174.0(2) . .
N2 C5 C13 C10 0.7(2) . .
C15 C7 C14 C8 -1.3(2) . .
N3 C8 C14 C7 -174.8(2) . .
N4 C8 C14 C7 0.3(2) . .
C8 N4 C15 C16 175.79(18) . .
C8 N4 C15 C7 -1.7(2) . .
C14 C7 C15 N4 2.0(2) . .
C14 C7 C15 C16 -175.5(2) . .
N4 C15 C16 C2 -4.0(3) . 2_655
C7 C15 C16 C2 173.14(19) . 2_655
N4 C15 C16 C24 174.24(17) . .
C7 C15 C16 C24 -8.7(3) . .
C20 C12 C17 C18 1.2(3) . .
C23 C12 C17 C18 -179.2(2) . .
C20 C12 C17 C1 -177.77(17) . .
C23 C12 C17 C1 1.9(3) . .
C4 C1 C17 C12 92.2(2) . .
C3 C1 C17 C12 -89.0(2) . .
C4 C1 C17 C18 -86.8(2) . .
C3 C1 C17 C18 92.1(2) . .
C12 C17 C18 C19 -1.4(3) . .
C1 C17 C18 C19 177.54(17) . .
C12 C17 C18 C21 178.57(19) . .
C1 C17 C18 C21 -2.5(3) . .
C17 C18 C19 C11 0.7(3) . .
C21 C18 C19 C11 -179.3(2) . .
C20 C11 C19 C18 0.2(3) . .
C22 C11 C19 C18 -178.76(19) . .
C19 C11 C20 C12 -0.5(3) . .
C22 C11 C20 C12 178.5(2) . .
C17 C12 C20 C11 -0.2(3) . .
C23 C12 C20 C11 -179.8(2) . .
C15 C16 C24 C25 87.6(2) . .
C2 C16 C24 C25 -94.1(2) 2_655 .
C15 C16 C24 C29 -94.3(2) . .
C2 C16 C24 C29 84.0(2) 2_655 .
C29 C24 C25 C26 0.0(3) . .
C16 C24 C25 C26 177.98(17) . .
C29 C24 C25 C30 -178.28(19) . .
C16 C24 C25 C30 -0.3(3) . .
C24 C25 C26 C27 -1.3(3) . .
C30 C25 C26 C27 176.9(2) . .
C25 C26 C27 C28 1.5(3) . .
C25 C26 C27 C31 -177.81(18) . .
C26 C27 C28 C29 -0.2(3) . .
C31 C27 C28 C29 179.04(19) . .
C27 C28 C29 C24 -1.1(3) . .
C27 C28 C29 C32 179.4(2) . .
C25 C24 C29 C28 1.2(3) . .
C16 C24 C29 C28 -176.88(17) . .
C25 C24 C29 C32 -179.3(2) . .
C16 C24 C29 C32 2.7(3) . .
